data_7160109
loop_
_publ_author_name
'Alka&#x15f;, Adil'
'Kofsky, Joshua M.'
'Sullivan, Em C.'
'Nebel, Daisy'
'Robertson, Katherine N.'
'Capicciotti, Chantelle J.'
'Jakeman, David L.'
'Johnson, Erin R.'
'Thompson, Alison'

_publ_section_title
;
 BODIPYs &#x3b1;-appended with distyryl-linked aryl bisboronic acids:
 single-step cell staining and turn-on fluorescence binding with
 D-glucose.
;
_journal_issue 36
_journal_name_full 'Organic &amp; biomolecular chemistry'
_journal_page_first 7448
_journal_page_last 7459
_journal_paper_doi 10.1039/d4ob01013b
_journal_volume 22
_journal_year 2024
_chemical_formula_moiety 'C43 H53 B3 F2 N2 O4, 0.75(C2 H3 N)'
_chemical_formula_sum 'C44.5 H55.25 B3 F2 N2.75 O4'
_chemical_formula_weight 763.09
_space_group_crystal_system monoclinic
_space_group_IT_number 14
_space_group_name_Hall '-P 2ybc'
_space_group_name_H-M_alt 'P 1 21/c 1'
_atom_sites_solution_hydrogens geom
_atom_sites_solution_primary 'dual space'
_audit_creation_method SHELXL-2018/3
_audit_update_record
;
2024-01-28 deposited with the CCDC.	2024-08-13 downloaded from the CCDC.
;
_cell_angle_alpha 90
_cell_angle_beta 93.3297(15)
_cell_angle_gamma 90
_cell_formula_units_Z 4
_cell_length_a 13.7645(6)
_cell_length_b 26.9797(11)
_cell_length_c 11.5721(4)
_cell_measurement_reflns_used 9833
_cell_measurement_temperature 125(2)
_cell_measurement_theta_max 26.4063
_cell_measurement_theta_min 2.3211
_cell_volume 4290.2(3)
_computing_cell_refinement 'SAINT V8.40B (Bruker AXS LLC, 2019)'
_computing_data_collection 'Bruker Instrument Service v8.5.0.11 RC8'
_computing_data_reduction 'SAINT V8.40B (Bruker AXS LLC, 2019)'
_computing_structure_refinement 'SHELXL-2018/3 (Sheldrick, 2018)'
_computing_structure_solution 'SHELXT-2014 (Sheldrick, 2015)'
_diffrn_ambient_temperature 125(2)
_diffrn_detector '100 \\times 140 mm^2^ CMOS sensor'
_diffrn_detector_area_resol_mean 7.3910
_diffrn_detector_type 'Bruker PHOTON III'
_diffrn_measured_fraction_theta_full 0.999
_diffrn_measured_fraction_theta_max 0.996
_diffrn_measurement_device '\k--geometry diffractometer'
_diffrn_measurement_device_type 'Bruker D8 VENTURE'
_diffrn_radiation_monochromator 'multilayer mirror'
_diffrn_radiation_type MoK\a
_diffrn_radiation_wavelength 0.71073
_diffrn_reflns_av_R_equivalents 0.0577
_diffrn_reflns_av_unetI/netI 0.0283
_diffrn_reflns_Laue_measured_fraction_full 0.999
_diffrn_reflns_Laue_measured_fraction_max 0.996
_diffrn_reflns_limit_h_max 16
_diffrn_reflns_limit_h_min -17
_diffrn_reflns_limit_k_max 33
_diffrn_reflns_limit_k_min -33
_diffrn_reflns_limit_l_max 13
_diffrn_reflns_limit_l_min -14
_diffrn_reflns_number 96901
_diffrn_reflns_point_group_measured_fraction_full 0.999
_diffrn_reflns_point_group_measured_fraction_max 0.996
_diffrn_reflns_theta_full 25.242
_diffrn_reflns_theta_max 26.436
_diffrn_reflns_theta_min 2.116
_diffrn_source_current 1.4
_diffrn_source_power 0.07
_diffrn_source_type 'Incoatec I\mS 3.0'
_diffrn_source_voltage 50
_exptl_absorpt_coefficient_mu 0.080
_exptl_absorpt_correction_T_max 0.7454
_exptl_absorpt_correction_T_min 0.6740
_exptl_absorpt_correction_type multi-scan
_exptl_absorpt_process_details
;
Krause, L., Herbst-Irmer, R., Sheldrick, G. M., Stalke, D. (2015).
"Comparison of silver and molybdenum microfocus X-ray sources for
single-crystal structure determination"
J. Appl. Cryst. 48, 3-10.
;
_exptl_crystal_colour 'dark blue'
_exptl_crystal_density_diffrn 1.181
_exptl_crystal_description 'thin plate'
_exptl_crystal_F_000 1626
_exptl_crystal_size_max 0.158
_exptl_crystal_size_mid 0.135
_exptl_crystal_size_min 0.028
_refine_diff_density_max 0.271
_refine_diff_density_min -0.248
_refine_diff_density_rms 0.047
_refine_ls_extinction_method none
_refine_ls_goodness_of_fit_ref 1.106
_refine_ls_hydrogen_treatment constr
_refine_ls_matrix_type full
_refine_ls_number_parameters 762
_refine_ls_number_reflns 8797
_refine_ls_number_restraints 1298
_refine_ls_restrained_S_all 1.073
_refine_ls_R_factor_all 0.1137
_refine_ls_R_factor_gt 0.0884
_refine_ls_shift/su_max 0.000
_refine_ls_shift/su_mean 0.000
_refine_ls_structure_factor_coef Fsqd
_refine_ls_weighting_details 'w=1/[\s^2^(Fo^2^)+(0.0612P)^2^+5.4494P] where P=(Fo^2^+2Fc^2^)/3'
_refine_ls_weighting_scheme calc
_refine_ls_wR_factor_gt 0.1956
_refine_ls_wR_factor_ref 0.2097
_reflns_Friedel_coverage 0.000
_reflns_number_gt 6700
_reflns_number_total 8797
_reflns_threshold_expression 'I > 2\s(I)'
_cod_data_source_file d4ob01013b2.cif
_cod_data_source_block Compound6_AT008_AA1
_cod_depositor_comments 'Adding full bibliography for 7160107--7160111.cif.'
_cod_original_sg_symbol_H-M 'P 21/c'
_cod_original_formula_sum 'C44.50 H55.25 B3 F2 N2.75 O4'
_cod_database_code 7160109
_shelx_shelxl_version_number 2018/3
_shelx_space_group_comment
;
The symmetry employed for this shelxl refinement is uniquely defined
by the following loop, which should always be used as a source of
symmetry information in preference to the above space-group names.
They are only intended as comments.
;
_shelx_estimated_absorpt_t_min 0.988
_shelx_estimated_absorpt_t_max 0.998
_diffrn_source_source 'microfocus sealed tube'

loop_
_space_group_symop_operation_xyz
'x, y, z'
'-x, y+1/2, -z+1/2'
'-x, -y, -z'
'x, -y-1/2, z-1/2'

loop_
_atom_site_label
_atom_site_type_symbol
_atom_site_fract_x
_atom_site_fract_y
_atom_site_fract_z
_atom_site_U_iso_or_equiv
_atom_site_adp_type
_atom_site_occupancy
_atom_site_site_symmetry_order
_atom_site_calc_flag
_atom_site_refinement_flags_posn
_atom_site_refinement_flags_adp
_atom_site_refinement_flags_occupancy
_atom_site_disorder_assembly
_atom_site_disorder_group
F1 F 0.60962(14) 0.43655(6) 0.69892(14) 0.0492(5) Uani 1 1 d . . . . .
F2 F 0.50101(14) 0.41146(6) 0.82613(15) 0.0501(5) Uani 1 1 d . . . . .
B2A B 0.3727(9) 0.3032(3) 0.3193(11) 0.032(3) Uani 0.571(4) 1 d D U P A 1
O1A O 0.3618(5) 0.27172(15) 0.2307(4) 0.0655(16) Uani 0.571(4) 1 d D U P A 1
O2A O 0.4054(8) 0.2802(3) 0.4199(7) 0.071(3) Uani 0.571(4) 1 d D U P A 1
C18A C 0.4291(6) 0.2287(3) 0.3954(6) 0.0522(15) Uani 0.571(4) 1 d D U P A 1
C19A C 0.4036(5) 0.22377(18) 0.2636(5) 0.0506(13) Uani 0.571(4) 1 d D U P A 1
C20A C 0.5385(5) 0.2197(3) 0.4304(6) 0.0619(17) Uani 0.571(4) 1 d D U P A 1
H20A H 0.578582 0.241514 0.384949 0.093 Uiso 0.571(4) 1 calc R U P A 1
H20B H 0.555020 0.185079 0.415411 0.093 Uiso 0.571(4) 1 calc R U P A 1
H20C H 0.550853 0.226938 0.512979 0.093 Uiso 0.571(4) 1 calc R U P A 1
C21A C 0.3691(7) 0.1982(3) 0.4703(6) 0.079(2) Uani 0.571(4) 1 d D U P A 1
H21A H 0.406133 0.191092 0.543362 0.118 Uiso 0.571(4) 1 calc R U P A 1
H21B H 0.351852 0.166988 0.430928 0.118 Uiso 0.571(4) 1 calc R U P A 1
H21C H 0.309635 0.216297 0.486284 0.118 Uiso 0.571(4) 1 calc R U P A 1
C22A C 0.3232(12) 0.1864(5) 0.2285(13) 0.092(4) Uani 0.571(4) 1 d D U P A 1
H22A H 0.277835 0.183742 0.290426 0.138 Uiso 0.571(4) 1 calc R U P A 1
H22B H 0.352355 0.153853 0.215333 0.138 Uiso 0.571(4) 1 calc R U P A 1
H22C H 0.287966 0.197585 0.157192 0.138 Uiso 0.571(4) 1 calc R U P A 1
C23A C 0.4925(6) 0.2162(4) 0.1933(7) 0.086(2) Uani 0.571(4) 1 d D U P A 1
H23A H 0.471786 0.204179 0.115806 0.129 Uiso 0.571(4) 1 calc R U P A 1
H23B H 0.535886 0.191742 0.231995 0.129 Uiso 0.571(4) 1 calc R U P A 1
H23C H 0.527109 0.247709 0.186780 0.129 Uiso 0.571(4) 1 calc R U P A 1
B2B B 0.3486(13) 0.3008(4) 0.3319(15) 0.035(4) Uani 0.429(4) 1 d D U P A 2
O1B O 0.2993(5) 0.26685(18) 0.2679(5) 0.0520(15) Uani 0.429(4) 1 d D U P A 2
O2B O 0.4323(9) 0.2834(4) 0.3902(9) 0.056(3) Uani 0.429(4) 1 d D U P A 2
C18B C 0.4421(8) 0.2317(4) 0.3531(8) 0.062(2) Uani 0.429(4) 1 d D U P A 2
C19B C 0.3353(7) 0.2186(2) 0.3075(7) 0.0603(17) Uani 0.429(4) 1 d D U P A 2
C20B C 0.4743(11) 0.2001(4) 0.4573(8) 0.085(3) Uani 0.429(4) 1 d D U P A 2
H20D H 0.544327 0.193567 0.456356 0.128 Uiso 0.429(4) 1 calc R U P A 2
H20E H 0.438763 0.168605 0.454037 0.128 Uiso 0.429(4) 1 calc R U P A 2
H20F H 0.460666 0.217729 0.528565 0.128 Uiso 0.429(4) 1 calc R U P A 2
C21B C 0.5126(8) 0.2322(4) 0.2618(9) 0.075(2) Uani 0.429(4) 1 d D U P A 2
H21D H 0.483383 0.248480 0.192527 0.112 Uiso 0.429(4) 1 calc R U P A 2
H21E H 0.530261 0.198079 0.242862 0.112 Uiso 0.429(4) 1 calc R U P A 2
H21F H 0.571125 0.250360 0.289420 0.112 Uiso 0.429(4) 1 calc R U P A 2
C22B C 0.3398(15) 0.1811(6) 0.2065(17) 0.073(4) Uani 0.429(4) 1 d D U P A 2
H22D H 0.277436 0.181047 0.161100 0.109 Uiso 0.429(4) 1 calc R U P A 2
H22E H 0.352981 0.147874 0.237704 0.109 Uiso 0.429(4) 1 calc R U P A 2
H22F H 0.391865 0.190731 0.156669 0.109 Uiso 0.429(4) 1 calc R U P A 2
C23B C 0.2714(9) 0.2027(3) 0.4043(9) 0.083(3) Uani 0.429(4) 1 d D U P A 2
H23D H 0.292078 0.220061 0.475869 0.125 Uiso 0.429(4) 1 calc R U P A 2
H23E H 0.277540 0.166831 0.416338 0.125 Uiso 0.429(4) 1 calc R U P A 2
H23F H 0.203342 0.210892 0.382761 0.125 Uiso 0.429(4) 1 calc R U P A 2
B3A B 0.925(3) 0.1768(8) 0.9492(17) 0.052(5) Uani 0.491(6) 1 d D U P B 1
O3A O 0.9591(6) 0.1344(4) 0.9060(8) 0.056(2) Uani 0.491(6) 1 d D U P B 1
O4A O 0.9289(5) 0.1722(3) 1.0739(5) 0.0618(17) Uani 0.491(6) 1 d D U P B 1
C38A C 1.0225(6) 0.1106(3) 0.9965(7) 0.0654(19) Uani 0.491(6) 1 d D U P B 1
C39A C 0.9733(6) 0.1243(3) 1.1080(6) 0.0657(17) Uani 0.491(6) 1 d D U P B 1
C40A C 1.1222(6) 0.1321(4) 0.9892(9) 0.078(2) Uani 0.491(6) 1 d D U P B 1
H40A H 1.155500 0.115487 0.927347 0.117 Uiso 0.491(6) 1 calc R U P B 1
H40B H 1.159435 0.127191 1.063112 0.117 Uiso 0.491(6) 1 calc R U P B 1
H40C H 1.117009 0.167601 0.972370 0.117 Uiso 0.491(6) 1 calc R U P B 1
C41A C 1.0213(11) 0.0533(4) 0.9732(13) 0.082(3) Uani 0.491(6) 1 d D U P B 1
H41A H 0.955342 0.040508 0.980897 0.123 Uiso 0.491(6) 1 calc R U P B 1
H41B H 1.066375 0.036823 1.029403 0.123 Uiso 0.491(6) 1 calc R U P B 1
H41C H 1.041272 0.046887 0.894681 0.123 Uiso 0.491(6) 1 calc R U P B 1
C42A C 0.8900(7) 0.0894(4) 1.1381(8) 0.076(3) Uani 0.491(6) 1 d D U P B 1
H42A H 0.858884 0.102124 1.206119 0.114 Uiso 0.491(6) 1 calc R U P B 1
H42B H 0.916185 0.056227 1.154897 0.114 Uiso 0.491(6) 1 calc R U P B 1
H42C H 0.841889 0.087610 1.072384 0.114 Uiso 0.491(6) 1 calc R U P B 1
C43A C 1.0386(18) 0.1316(8) 1.2150(12) 0.084(4) Uani 0.491(6) 1 d D U P B 1
H43A H 1.100957 0.145375 1.193562 0.126 Uiso 0.491(6) 1 calc R U P B 1
H43B H 1.049752 0.099676 1.253869 0.126 Uiso 0.491(6) 1 calc R U P B 1
H43C H 1.007821 0.154567 1.267343 0.126 Uiso 0.491(6) 1 calc R U P B 1
B3B B 0.908(3) 0.1764(8) 0.9546(16) 0.054(5) Uani 0.509(6) 1 d D U P B 2
O3B O 0.9216(6) 0.1316(4) 0.9156(8) 0.070(3) Uani 0.509(6) 1 d D U P B 2
O4B O 0.9725(5) 0.1920(2) 1.0469(6) 0.0646(16) Uani 0.509(6) 1 d D U P B 2
C38B C 0.9776(7) 0.1060(3) 1.0086(8) 0.075(2) Uani 0.509(6) 1 d D U P B 2
C39B C 1.0341(5) 0.1489(3) 1.0726(6) 0.0697(17) Uani 0.509(6) 1 d D U P B 2
C40B C 0.9054(8) 0.0803(4) 1.0776(10) 0.088(3) Uani 0.509(6) 1 d D U P B 2
H40D H 0.855740 0.104051 1.099400 0.131 Uiso 0.509(6) 1 calc R U P B 2
H40E H 0.938290 0.066397 1.147639 0.131 Uiso 0.509(6) 1 calc R U P B 2
H40F H 0.874507 0.053609 1.031431 0.131 Uiso 0.509(6) 1 calc R U P B 2
C41B C 1.0489(11) 0.0694(4) 0.9500(13) 0.095(4) Uani 0.509(6) 1 d D U P B 2
H41D H 1.011224 0.046144 0.900159 0.142 Uiso 0.509(6) 1 calc R U P B 2
H41E H 1.086796 0.050935 1.010008 0.142 Uiso 0.509(6) 1 calc R U P B 2
H41F H 1.093106 0.088310 0.903320 0.142 Uiso 0.509(6) 1 calc R U P B 2
C42B C 1.1316(6) 0.1643(5) 1.0244(9) 0.090(3) Uani 0.509(6) 1 d D U P B 2
H42D H 1.121162 0.172975 0.942390 0.135 Uiso 0.509(6) 1 calc R U P B 2
H42E H 1.177734 0.136655 1.032564 0.135 Uiso 0.509(6) 1 calc R U P B 2
H42F H 1.158020 0.193000 1.067532 0.135 Uiso 0.509(6) 1 calc R U P B 2
C43B C 1.0496(15) 0.1445(7) 1.2022(10) 0.078(4) Uani 0.509(6) 1 d D U P B 2
H43D H 1.094139 0.170580 1.231214 0.117 Uiso 0.509(6) 1 calc R U P B 2
H43E H 1.077569 0.111971 1.221918 0.117 Uiso 0.509(6) 1 calc R U P B 2
H43F H 0.987034 0.148063 1.237732 0.117 Uiso 0.509(6) 1 calc R U P B 2
B1 B 0.5613(3) 0.45079(12) 0.7953(3) 0.0426(8) Uani 1 1 d . . . . .
N1 N 0.5007(2) 0.49795(8) 0.7700(2) 0.0436(6) Uani 1 1 d . . . . .
N2 N 0.6357(2) 0.46226(9) 0.8982(2) 0.0475(6) Uani 1 1 d D . . . .
C1 C 0.4326(2) 0.50666(10) 0.6825(3) 0.0407(7) Uani 1 1 d . . . . .
C2 C 0.3934(2) 0.55538(10) 0.6946(3) 0.0460(7) Uani 1 1 d . . . . .
C3 C 0.4404(3) 0.57596(10) 0.7908(3) 0.0494(8) Uani 1 1 d . . . . .
C4 C 0.5069(3) 0.54082(10) 0.8380(3) 0.0474(8) Uani 1 1 d . . . . .
C5 C 0.5733(3) 0.54386(11) 0.9309(3) 0.0528(8) Uani 1 1 d . . . . .
H5 H 0.575302 0.573271 0.976119 0.063 Uiso 1 1 calc R U . . .
C6 C 0.6372(3) 0.50615(12) 0.9615(3) 0.0520(8) Uani 1 1 d D U . . .
C10 C 0.4070(2) 0.46831(10) 0.5976(3) 0.0393(6) Uani 1 1 d . . . . .
H10 H 0.421584 0.434907 0.617895 0.047 Uiso 1 1 calc R U . . .
C11 C 0.3643(2) 0.47702(10) 0.4932(3) 0.0389(6) Uani 1 1 d . . . . .
H11 H 0.352225 0.510815 0.474269 0.047 Uiso 1 1 calc R U . . .
C12 C 0.3339(2) 0.44069(9) 0.4039(2) 0.0351(6) Uani 1 1 d . . . . .
C13 C 0.2732(2) 0.45654(10) 0.3103(3) 0.0412(7) Uani 1 1 d . . . . .
H13 H 0.253624 0.490287 0.305993 0.049 Uiso 1 1 calc R U . . .
C14 C 0.2410(2) 0.42423(10) 0.2240(3) 0.0449(7) Uani 1 1 d . . . . .
H14 H 0.198599 0.435527 0.161800 0.054 Uiso 1 1 calc R U . . .
C15 C 0.2708(2) 0.37541(10) 0.2285(3) 0.0477(8) Uani 1 1 d . . . . .
H15 H 0.249449 0.353384 0.168222 0.057 Uiso 1 1 calc R U . . .
C16 C 0.3318(2) 0.35774(10) 0.3201(2) 0.0396(7) Uani 1 1 d D . . . .
C17 C 0.3630(2) 0.39084(9) 0.4067(2) 0.0338(6) Uani 1 1 d . . . . .
H17 H 0.404935 0.379425 0.469153 0.041 Uiso 1 1 calc R U . . .
C24 C 0.3147(2) 0.58107(11) 0.6228(3) 0.0517(8) Uani 1 1 d . . . . .
H24A H 0.270376 0.597748 0.674914 0.062 Uiso 1 1 calc R U . . .
H24B H 0.276315 0.556008 0.577432 0.062 Uiso 1 1 calc R U . . .
C25 C 0.3535(3) 0.61937(12) 0.5401(3) 0.0539(8) Uani 1 1 d . . . . .
H25A H 0.388577 0.645323 0.584641 0.081 Uiso 1 1 calc R U . . .
H25B H 0.299030 0.634179 0.493937 0.081 Uiso 1 1 calc R U . . .
H25C H 0.397805 0.603194 0.488545 0.081 Uiso 1 1 calc R U . . .
C26 C 0.4253(3) 0.62665(11) 0.8400(3) 0.0581(9) Uani 1 1 d . . . . .
H26A H 0.469018 0.631243 0.909127 0.070 Uiso 0.5 1 calc R U P . .
H26B H 0.439465 0.651774 0.782176 0.070 Uiso 0.5 1 calc R U P . .
H26C H 0.357682 0.630049 0.860955 0.070 Uiso 0.5 1 calc R U P . .
H26D H 0.375092 0.644134 0.792378 0.070 Uiso 0.5 1 calc R U P . .
H26E H 0.404644 0.623604 0.919329 0.070 Uiso 0.5 1 calc R U P . .
H26F H 0.486428 0.645328 0.840550 0.070 Uiso 0.5 1 calc R U P . .
C7A C 0.7080(8) 0.5033(4) 1.0534(10) 0.0476(18) Uani 0.692(16) 1 d D U P C 1
C8A C 0.7512(6) 0.4577(3) 1.0451(6) 0.0456(15) Uani 0.692(16) 1 d D U P C 1
C9A C 0.7044(5) 0.4316(2) 0.9491(6) 0.0421(16) Uani 0.692(16) 1 d D U P C 1
C27A C 0.7339(7) 0.5445(3) 1.1365(6) 0.0451(19) Uani 0.692(16) 1 d D . P C 1
H27A H 0.755476 0.530477 1.211791 0.068 Uiso 0.692(16) 1 calc R U P C 1
H27B H 0.676706 0.565480 1.145391 0.068 Uiso 0.692(16) 1 calc R U P C 1
H27C H 0.786417 0.564422 1.106638 0.068 Uiso 0.692(16) 1 calc R U P C 1
C28A C 0.8348(6) 0.4390(3) 1.1244(6) 0.0533(16) Uani 0.692(16) 1 d D U P C 1
H28A H 0.829314 0.453220 1.202591 0.064 Uiso 0.692(16) 1 calc R U P C 1
H28B H 0.830156 0.402472 1.131042 0.064 Uiso 0.692(16) 1 calc R U P C 1
C29A C 0.9324(5) 0.4523(4) 1.0813(8) 0.088(3) Uani 0.692(16) 1 d D U P C 1
H29A H 0.925803 0.481820 1.031967 0.132 Uiso 0.692(16) 1 calc R U P C 1
H29B H 0.956829 0.424656 1.036404 0.132 Uiso 0.692(16) 1 calc R U P C 1
H29C H 0.978230 0.459252 1.147306 0.132 Uiso 0.692(16) 1 calc R U P C 1
C7B C 0.7274(16) 0.5016(8) 1.034(2) 0.060(7) Uani 0.308(16) 1 d D . P C 2
C8B C 0.7740(12) 0.4558(7) 1.0234(16) 0.053(3) Uani 0.308(16) 1 d D U P C 2
C9B C 0.7189(12) 0.4355(5) 0.9250(17) 0.048(3) Uani 0.308(16) 1 d D U P C 2
C27B C 0.767(2) 0.5386(9) 1.126(2) 0.088(9) Uani 0.308(16) 1 d D . P C 2
H27D H 0.723263 0.540158 1.189083 0.132 Uiso 0.308(16) 1 calc R U P C 2
H27E H 0.772002 0.571460 1.090226 0.132 Uiso 0.308(16) 1 calc R U P C 2
H27F H 0.831836 0.527867 1.155574 0.132 Uiso 0.308(16) 1 calc R U P C 2
C28B C 0.8629(14) 0.4351(9) 1.0948(18) 0.073(4) Uani 0.308(16) 1 d D U P C 2
H28C H 0.877642 0.456800 1.162588 0.088 Uiso 0.308(16) 1 calc R U P C 2
H28D H 0.847370 0.401688 1.123784 0.088 Uiso 0.308(16) 1 calc R U P C 2
C29B C 0.9510(12) 0.4320(9) 1.024(2) 0.104(5) Uani 0.308(16) 1 d D U P C 2
H29D H 0.986395 0.401242 1.042774 0.156 Uiso 0.308(16) 1 calc R U P C 2
H29E H 0.993537 0.460443 1.041707 0.156 Uiso 0.308(16) 1 calc R U P C 2
H29F H 0.930382 0.432239 0.941548 0.156 Uiso 0.308(16) 1 calc R U P C 2
C30 C 0.7229(3) 0.38376(12) 0.8933(3) 0.0531(8) Uani 1 1 d D . . . .
H30 H 0.680438 0.375828 0.828228 0.064 Uiso 1 1 calc R U . C 1
C31 C 0.7898(3) 0.35067(15) 0.9210(3) 0.0642(10) Uani 1 1 d . . . . .
H31 H 0.836633 0.359041 0.981360 0.077 Uiso 1 1 calc R U . . .
C32 C 0.7987(2) 0.30198(14) 0.8672(3) 0.0525(8) Uani 1 1 d . . . . .
C33 C 0.7563(3) 0.29093(13) 0.7583(3) 0.0573(9) Uani 1 1 d . . . . .
H33 H 0.722341 0.316029 0.714873 0.069 Uiso 1 1 calc R U . . .
C34 C 0.7631(3) 0.24361(14) 0.7122(3) 0.0655(10) Uani 1 1 d . . . . .
H34 H 0.732896 0.236406 0.638238 0.079 Uiso 1 1 calc R U . . .
C35 C 0.8133(3) 0.20719(14) 0.7734(3) 0.0588(9) Uani 1 1 d . . . . .
H35 H 0.817538 0.174945 0.741048 0.071 Uiso 1 1 calc R U . . .
C36 C 0.8582(2) 0.21688(14) 0.8823(3) 0.0521(8) Uani 1 1 d D . . . .
C37 C 0.8497(2) 0.26468(15) 0.9252(3) 0.0604(9) Uani 1 1 d . . . . .
H37 H 0.880688 0.272075 0.998663 0.072 Uiso 1 1 calc R U . . .
C44A C 0.0565(10) 0.2813(6) 0.1870(12) 0.078(4) Uani 0.444(5) 1 d D U P D 1
H44A H 0.016596 0.254933 0.150461 0.117 Uiso 0.444(5) 1 calc R U P D 1
H44B H 0.026034 0.293067 0.256444 0.117 Uiso 0.444(5) 1 calc R U P D 1
H44C H 0.121578 0.268479 0.208578 0.117 Uiso 0.444(5) 1 calc R U P D 1
C45A C 0.0643(7) 0.3235(5) 0.1036(11) 0.086(3) Uani 0.444(5) 1 d D U P D 1
N3A N 0.0607(8) 0.3491(5) 0.0257(10) 0.117(3) Uani 0.444(5) 1 d D U P D 1
C44B C 0.0815(17) 0.2912(10) 0.1951(15) 0.076(4) Uani 0.306(5) 1 d D U P E 2
H44D H 0.087978 0.259020 0.233978 0.113 Uiso 0.306(5) 1 calc R U P E 2
H44E H 0.019326 0.306383 0.212326 0.113 Uiso 0.306(5) 1 calc R U P E 2
H44F H 0.135061 0.312917 0.222753 0.113 Uiso 0.306(5) 1 calc R U P E 2
C45B C 0.0851(9) 0.2840(7) 0.0651(13) 0.080(3) Uani 0.306(5) 1 d D U P E 2
N3B N 0.1075(9) 0.2845(6) -0.0285(12) 0.100(4) Uani 0.306(5) 1 d D U P E 2

loop_
_atom_site_aniso_label
_atom_site_aniso_U_11
_atom_site_aniso_U_22
_atom_site_aniso_U_33
_atom_site_aniso_U_23
_atom_site_aniso_U_13
_atom_site_aniso_U_12
F1 0.0726(12) 0.0314(8) 0.0432(10) -0.0069(7) -0.0003(8) 0.0001(8)
F2 0.0713(12) 0.0259(8) 0.0521(10) -0.0040(7) -0.0051(9) -0.0167(8)
B2A 0.041(6) 0.028(3) 0.029(4) 0.001(2) 0.007(4) -0.002(3)
O1A 0.119(4) 0.031(2) 0.044(3) -0.0092(17) -0.020(3) 0.029(3)
O2A 0.136(7) 0.031(2) 0.044(4) -0.005(2) -0.012(4) 0.031(3)
C18A 0.083(3) 0.026(2) 0.047(3) 0.000(3) 0.000(3) 0.012(2)
C19A 0.078(3) 0.024(2) 0.048(3) -0.001(2) -0.011(3) 0.011(2)
C20A 0.068(4) 0.068(4) 0.049(3) -0.012(3) -0.001(3) 0.013(3)
C21A 0.103(5) 0.070(4) 0.063(4) 0.003(3) 0.007(4) -0.018(4)
C22A 0.123(8) 0.071(6) 0.081(7) -0.001(5) 0.000(6) -0.033(6)
C23A 0.090(5) 0.116(6) 0.052(4) 0.003(4) -0.003(4) 0.043(5)
B2B 0.051(8) 0.025(3) 0.031(5) 0.004(3) 0.010(6) -0.003(4)
O1B 0.082(4) 0.026(2) 0.048(3) -0.010(2) 0.001(3) 0.003(3)
O2B 0.085(6) 0.033(3) 0.046(5) -0.012(3) -0.019(5) 0.019(3)
C18B 0.102(4) 0.030(3) 0.052(4) 0.002(3) -0.007(4) 0.017(3)
C19B 0.100(4) 0.026(3) 0.057(4) -0.002(3) 0.014(3) 0.006(3)
C20B 0.136(8) 0.057(5) 0.061(5) 0.011(4) -0.013(5) 0.041(5)
C21B 0.096(5) 0.055(5) 0.072(5) 0.000(4) -0.005(4) 0.032(4)
C22B 0.102(7) 0.031(4) 0.087(7) -0.027(5) 0.014(6) 0.010(5)
C23B 0.138(8) 0.041(4) 0.074(6) 0.005(4) 0.036(5) 0.000(5)
B3A 0.032(13) 0.080(5) 0.044(4) -0.014(4) 0.004(5) 0.016(5)
O3A 0.050(5) 0.069(3) 0.051(3) -0.007(2) 0.003(3) 0.020(4)
O4A 0.062(4) 0.077(4) 0.046(3) -0.005(3) -0.003(3) 0.033(3)
C38A 0.062(4) 0.076(4) 0.059(3) 0.005(3) 0.006(3) 0.029(3)
C39A 0.061(4) 0.081(4) 0.055(3) 0.006(3) -0.001(3) 0.031(3)
C40A 0.050(4) 0.093(6) 0.091(6) -0.016(5) 0.000(4) 0.025(4)
C41A 0.089(7) 0.077(5) 0.082(6) 0.001(5) 0.022(5) 0.027(5)
C42A 0.072(5) 0.095(6) 0.061(6) 0.017(5) 0.009(4) 0.025(4)
C43A 0.086(7) 0.106(9) 0.057(5) 0.007(6) -0.014(6) 0.029(7)
B3B 0.033(12) 0.081(4) 0.048(4) -0.012(4) 0.011(5) 0.015(4)
O3B 0.075(6) 0.073(4) 0.060(4) -0.005(3) -0.014(4) 0.025(5)
O4B 0.059(4) 0.074(4) 0.060(3) -0.001(3) -0.009(3) 0.016(3)
C38B 0.079(5) 0.079(4) 0.068(4) 0.004(3) -0.003(4) 0.033(4)
C39B 0.061(3) 0.089(4) 0.058(3) 0.002(3) -0.004(3) 0.030(3)
C40B 0.092(6) 0.076(5) 0.094(7) 0.021(5) -0.003(5) 0.032(4)
C41B 0.099(8) 0.084(7) 0.101(8) 0.004(6) 0.006(6) 0.047(6)
C42B 0.058(4) 0.125(8) 0.086(6) 0.014(6) -0.002(4) 0.031(5)
C43B 0.070(6) 0.101(9) 0.062(5) 0.011(5) -0.003(4) 0.040(6)
B1 0.061(2) 0.0280(15) 0.0386(17) -0.0071(13) -0.0003(15) -0.0107(14)
N1 0.0639(16) 0.0264(12) 0.0408(13) -0.0083(10) 0.0068(12) -0.0111(11)
N2 0.0669(17) 0.0297(12) 0.0452(14) -0.0027(10) -0.0015(12) -0.0146(11)
C1 0.0526(17) 0.0269(13) 0.0430(16) -0.0060(11) 0.0072(13) -0.0093(12)
C2 0.0609(19) 0.0269(14) 0.0515(18) -0.0118(12) 0.0147(15) -0.0091(13)
C3 0.074(2) 0.0249(14) 0.0509(18) -0.0100(13) 0.0173(16) -0.0114(14)
C4 0.076(2) 0.0262(14) 0.0408(16) -0.0103(12) 0.0112(15) -0.0165(13)
C5 0.087(2) 0.0280(14) 0.0445(17) -0.0105(13) 0.0090(16) -0.0202(15)
C6 0.078(2) 0.0384(16) 0.0395(16) -0.0090(13) 0.0017(15) -0.0272(15)
C10 0.0482(17) 0.0210(12) 0.0493(16) -0.0083(11) 0.0075(13) -0.0065(11)
C11 0.0474(17) 0.0201(12) 0.0497(16) -0.0055(11) 0.0068(13) -0.0040(11)
C12 0.0366(15) 0.0232(12) 0.0453(15) -0.0024(11) 0.0009(12) -0.0036(10)
C13 0.0453(17) 0.0240(13) 0.0542(17) 0.0022(12) 0.0013(13) 0.0030(11)
C14 0.0472(17) 0.0316(14) 0.0538(18) 0.0065(13) -0.0142(14) -0.0012(12)
C15 0.067(2) 0.0281(14) 0.0459(17) -0.0027(12) -0.0164(15) -0.0062(13)
C16 0.0521(18) 0.0246(13) 0.0414(15) -0.0008(11) -0.0039(13) 0.0000(12)
C17 0.0379(15) 0.0255(12) 0.0375(14) -0.0002(10) -0.0031(11) -0.0002(11)
C24 0.0533(19) 0.0360(16) 0.067(2) -0.0196(14) 0.0115(16) -0.0013(14)
C25 0.064(2) 0.0376(16) 0.061(2) -0.0114(15) 0.0038(17) 0.0055(15)
C26 0.090(3) 0.0297(15) 0.056(2) -0.0159(14) 0.0136(18) -0.0099(16)
C7A 0.067(4) 0.040(3) 0.037(3) -0.005(2) 0.012(3) -0.024(3)
C8A 0.056(3) 0.049(2) 0.033(3) -0.001(2) 0.009(2) -0.023(2)
C9A 0.054(3) 0.037(2) 0.036(3) 0.0048(19) 0.008(2) -0.023(2)
C27A 0.055(5) 0.041(3) 0.039(3) -0.007(2) 0.001(3) -0.020(3)
C28A 0.060(4) 0.055(3) 0.046(3) -0.002(3) 0.009(2) -0.023(3)
C29A 0.062(4) 0.127(7) 0.075(5) -0.008(4) 0.007(4) -0.024(4)
C7B 0.075(10) 0.044(6) 0.062(13) -0.013(6) 0.000(10) -0.041(5)
C8B 0.062(5) 0.055(4) 0.043(5) -0.009(4) 0.008(4) -0.030(4)
C9B 0.058(5) 0.045(4) 0.043(6) -0.004(4) 0.006(5) -0.024(4)
C27B 0.086(18) 0.086(13) 0.094(12) -0.054(10) 0.023(11) -0.050(12)
C28B 0.071(7) 0.081(6) 0.067(8) -0.015(7) -0.003(6) -0.032(6)
C29B 0.080(8) 0.114(11) 0.118(12) -0.019(10) 0.015(8) -0.026(8)
C30 0.063(2) 0.0433(17) 0.0521(19) 0.0016(14) -0.0084(16) -0.0152(15)
C31 0.053(2) 0.075(2) 0.063(2) -0.0240(19) -0.0094(17) -0.0006(17)
C32 0.0411(17) 0.066(2) 0.0503(18) -0.0099(16) 0.0010(14) -0.0030(15)
C33 0.069(2) 0.0529(19) 0.0489(19) 0.0043(15) -0.0021(16) -0.0083(17)
C34 0.094(3) 0.059(2) 0.0420(18) 0.0006(16) -0.0113(19) -0.007(2)
C35 0.073(2) 0.056(2) 0.0469(18) -0.0058(15) -0.0016(16) -0.0034(17)
C36 0.0398(17) 0.071(2) 0.0451(17) -0.0064(15) 0.0043(13) 0.0033(15)
C37 0.0455(19) 0.082(2) 0.052(2) -0.0246(18) -0.0081(15) 0.0142(17)
C44A 0.041(7) 0.103(9) 0.091(6) -0.024(5) 0.011(5) 0.012(6)
C45A 0.055(5) 0.106(6) 0.094(6) -0.031(4) -0.024(5) -0.009(5)
N3A 0.094(6) 0.140(8) 0.111(7) -0.013(5) -0.045(6) -0.004(6)
C44B 0.046(9) 0.086(9) 0.096(7) -0.026(7) 0.013(6) -0.033(7)
C45B 0.045(5) 0.108(7) 0.085(5) -0.015(6) -0.012(5) -0.003(6)
N3B 0.055(6) 0.162(10) 0.083(6) -0.006(7) -0.010(5) -0.008(7)

loop_
_atom_type_symbol
_atom_type_description
_atom_type_scat_dispersion_real
_atom_type_scat_dispersion_imag
_atom_type_scat_source
C C 0.0033 0.0016 'International Tables Vol C Tables 4.2.6.8 and 6.1.1.4'
H H 0.0000 0.0000 'International Tables Vol C Tables 4.2.6.8 and 6.1.1.4'
B B 0.0013 0.0007 'International Tables Vol C Tables 4.2.6.8 and 6.1.1.4'
F F 0.0171 0.0103 'International Tables Vol C Tables 4.2.6.8 and 6.1.1.4'
N N 0.0061 0.0033 'International Tables Vol C Tables 4.2.6.8 and 6.1.1.4'
O O 0.0106 0.0060 'International Tables Vol C Tables 4.2.6.8 and 6.1.1.4'

loop_
_geom_angle_atom_site_label_1
_geom_angle_atom_site_label_2
_geom_angle_atom_site_label_3
_geom_angle
_geom_angle_site_symmetry_1
_geom_angle_site_symmetry_3
_geom_angle_publ_flag
O1A B2A O2A 112.3(6) . . ?
O1A B2A C16 125.2(7) . . ?
O2A B2A C16 121.2(8) . . ?
B2A O1A C19A 109.9(5) . . ?
B2A O2A C18A 109.4(7) . . ?
O2A C18A C21A 106.1(7) . . ?
O2A C18A C19A 103.5(5) . . ?
C21A C18A C19A 115.2(6) . . ?
O2A C18A C20A 108.8(7) . . ?
C21A C18A C20A 109.0(6) . . ?
C19A C18A C20A 113.8(6) . . ?
O1A C19A C23A 107.3(5) . . ?
O1A C19A C22A 104.3(7) . . ?
C23A C19A C22A 111.1(8) . . ?
O1A C19A C18A 104.2(4) . . ?
C23A C19A C18A 113.2(6) . . ?
C22A C19A C18A 115.8(8) . . ?
C18A C20A H20A 109.5 . . ?
C18A C20A H20B 109.5 . . ?
H20A C20A H20B 109.5 . . ?
C18A C20A H20C 109.5 . . ?
H20A C20A H20C 109.5 . . ?
H20B C20A H20C 109.5 . . ?
C18A C21A H21A 109.5 . . ?
C18A C21A H21B 109.5 . . ?
H21A C21A H21B 109.5 . . ?
C18A C21A H21C 109.5 . . ?
H21A C21A H21C 109.5 . . ?
H21B C21A H21C 109.5 . . ?
C19A C22A H22A 109.5 . . ?
C19A C22A H22B 109.5 . . ?
H22A C22A H22B 109.5 . . ?
C19A C22A H22C 109.5 . . ?
H22A C22A H22C 109.5 . . ?
H22B C22A H22C 109.5 . . ?
C19A C23A H23A 109.5 . . ?
C19A C23A H23B 109.5 . . ?
H23A C23A H23B 109.5 . . ?
C19A C23A H23C 109.5 . . ?
H23A C23A H23C 109.5 . . ?
H23B C23A H23C 109.5 . . ?
O1B B2B O2B 114.9(8) . . ?
O1B B2B C16 124.0(9) . . ?
O2B B2B C16 119.4(10) . . ?
B2B O1B C19B 106.5(7) . . ?
B2B O2B C18B 105.5(9) . . ?
O2B C18B C21B 106.0(9) . . ?
O2B C18B C20B 109.2(8) . . ?
C21B C18B C20B 113.5(9) . . ?
O2B C18B C19B 102.2(8) . . ?
C21B C18B C19B 113.8(8) . . ?
C20B C18B C19B 111.3(9) . . ?
O1B C19B C23B 106.4(7) . . ?
O1B C19B C22B 111.9(9) . . ?
C23B C19B C22B 114.8(11) . . ?
O1B C19B C18B 101.5(6) . . ?
C23B C19B C18B 112.7(8) . . ?
C22B C19B C18B 108.8(10) . . ?
C18B C20B H20D 109.5 . . ?
C18B C20B H20E 109.5 . . ?
H20D C20B H20E 109.5 . . ?
C18B C20B H20F 109.5 . . ?
H20D C20B H20F 109.5 . . ?
H20E C20B H20F 109.5 . . ?
C18B C21B H21D 109.5 . . ?
C18B C21B H21E 109.5 . . ?
H21D C21B H21E 109.5 . . ?
C18B C21B H21F 109.5 . . ?
H21D C21B H21F 109.5 . . ?
H21E C21B H21F 109.5 . . ?
C19B C22B H22D 109.5 . . ?
C19B C22B H22E 109.5 . . ?
H22D C22B H22E 109.5 . . ?
C19B C22B H22F 109.5 . . ?
H22D C22B H22F 109.5 . . ?
H22E C22B H22F 109.5 . . ?
C19B C23B H23D 109.5 . . ?
C19B C23B H23E 109.5 . . ?
H23D C23B H23E 109.5 . . ?
C19B C23B H23F 109.5 . . ?
H23D C23B H23F 109.5 . . ?
H23E C23B H23F 109.5 . . ?
O3A B3A O4A 107.8(11) . . ?
O3A B3A C36 126.9(9) . . ?
O4A B3A C36 121.9(16) . . ?
B3A O3A C38A 108.1(8) . . ?
B3A O4A C39A 109.4(6) . . ?
O3A C38A C40A 107.4(8) . . ?
O3A C38A C39A 102.7(6) . . ?
C40A C38A C39A 113.9(8) . . ?
O3A C38A C41A 107.9(9) . . ?
C40A C38A C41A 111.9(8) . . ?
C39A C38A C41A 112.3(8) . . ?
O4A C39A C43A 108.9(10) . . ?
O4A C39A C38A 100.5(6) . . ?
C43A C39A C38A 116.8(11) . . ?
O4A C39A C42A 107.2(7) . . ?
C43A C39A C42A 108.2(11) . . ?
C38A C39A C42A 114.4(7) . . ?
C38A C40A H40A 109.5 . . ?
C38A C40A H40B 109.5 . . ?
H40A C40A H40B 109.5 . . ?
C38A C40A H40C 109.5 . . ?
H40A C40A H40C 109.5 . . ?
H40B C40A H40C 109.5 . . ?
C38A C41A H41A 109.5 . . ?
C38A C41A H41B 109.5 . . ?
H41A C41A H41B 109.5 . . ?
C38A C41A H41C 109.5 . . ?
H41A C41A H41C 109.5 . . ?
H41B C41A H41C 109.5 . . ?
C39A C42A H42A 109.5 . . ?
C39A C42A H42B 109.5 . . ?
H42A C42A H42B 109.5 . . ?
C39A C42A H42C 109.5 . . ?
H42A C42A H42C 109.5 . . ?
H42B C42A H42C 109.5 . . ?
C39A C43A H43A 109.5 . . ?
C39A C43A H43B 109.5 . . ?
H43A C43A H43B 109.5 . . ?
C39A C43A H43C 109.5 . . ?
H43A C43A H43C 109.5 . . ?
H43B C43A H43C 109.5 . . ?
O3B B3B O4B 115.9(12) . . ?
O3B B3B C36 123.1(9) . . ?
O4B B3B C36 116.5(16) . . ?
B3B O3B C38B 105.3(8) . . ?
B3B O4B C39B 104.5(6) . . ?
O3B C38B C40B 106.0(8) . . ?
O3B C38B C39B 103.1(7) . . ?
C40B C38B C39B 115.0(8) . . ?
O3B C38B C41B 107.2(8) . . ?
C40B C38B C41B 113.2(9) . . ?
C39B C38B C41B 111.4(9) . . ?
O4B C39B C43B 108.2(9) . . ?
O4B C39B C42B 102.7(7) . . ?
C43B C39B C42B 107.9(10) . . ?
O4B C39B C38B 103.1(6) . . ?
C43B C39B C38B 116.9(10) . . ?
C42B C39B C38B 116.7(8) . . ?
C38B C40B H40D 109.5 . . ?
C38B C40B H40E 109.5 . . ?
H40D C40B H40E 109.5 . . ?
C38B C40B H40F 109.5 . . ?
H40D C40B H40F 109.5 . . ?
H40E C40B H40F 109.5 . . ?
C38B C41B H41D 109.5 . . ?
C38B C41B H41E 109.5 . . ?
H41D C41B H41E 109.5 . . ?
C38B C41B H41F 109.5 . . ?
H41D C41B H41F 109.5 . . ?
H41E C41B H41F 109.5 . . ?
C39B C42B H42D 109.5 . . ?
C39B C42B H42E 109.5 . . ?
H42D C42B H42E 109.5 . . ?
C39B C42B H42F 109.5 . . ?
H42D C42B H42F 109.5 . . ?
H42E C42B H42F 109.5 . . ?
C39B C43B H43D 109.5 . . ?
C39B C43B H43E 109.5 . . ?
H43D C43B H43E 109.5 . . ?
C39B C43B H43F 109.5 . . ?
H43D C43B H43F 109.5 . . ?
H43E C43B H43F 109.5 . . ?
F1 B1 F2 108.3(2) . . ?
F1 B1 N1 110.8(3) . . ?
F2 B1 N1 110.6(3) . . ?
F1 B1 N2 110.2(3) . . ?
F2 B1 N2 109.1(2) . . ?
N1 B1 N2 107.8(2) . . ?
C1 N1 C4 107.0(3) . . ?
C1 N1 B1 128.8(2) . . ?
C4 N1 B1 124.2(3) . . ?
C9A N2 C6 107.4(3) . . ?
C9B N2 C6 109.9(6) . . ?
C9A N2 B1 128.2(3) . . ?
C9B N2 B1 124.9(6) . . ?
C6 N2 B1 124.1(3) . . ?
N1 C1 C2 109.5(2) . . ?
N1 C1 C10 120.6(3) . . ?
C2 C1 C10 129.9(3) . . ?
C3 C2 C1 106.8(3) . . ?
C3 C2 C24 123.7(3) . . ?
C1 C2 C24 129.5(3) . . ?
C2 C3 C4 107.9(3) . . ?
C2 C3 C26 127.5(3) . . ?
C4 C3 C26 124.6(3) . . ?
C5 C4 N1 120.4(3) . . ?
C5 C4 C3 130.8(3) . . ?
N1 C4 C3 108.8(3) . . ?
C4 C5 C6 122.9(3) . . ?
C4 C5 H5 118.5 . . ?
C6 C5 H5 118.5 . . ?
C5 C6 N2 120.2(3) . . ?
C5 C6 C7A 129.8(4) . . ?
N2 C6 C7A 110.0(4) . . ?
C5 C6 C7B 135.8(8) . . ?
N2 C6 C7B 102.6(7) . . ?
C11 C10 C1 124.3(3) . . ?
C11 C10 H10 117.9 . . ?
C1 C10 H10 117.9 . . ?
C10 C11 C12 127.8(3) . . ?
C10 C11 H11 116.1 . . ?
C12 C11 H11 116.1 . . ?
C13 C12 C17 117.9(2) . . ?
C13 C12 C11 118.4(2) . . ?
C17 C12 C11 123.7(3) . . ?
C14 C13 C12 121.4(3) . . ?
C14 C13 H13 119.3 . . ?
C12 C13 H13 119.3 . . ?
C13 C14 C15 119.6(3) . . ?
C13 C14 H14 120.2 . . ?
C15 C14 H14 120.2 . . ?
C14 C15 C16 121.3(3) . . ?
C14 C15 H15 119.4 . . ?
C16 C15 H15 119.4 . . ?
C17 C16 C15 118.3(2) . . ?
C17 C16 B2B 122.2(5) . . ?
C15 C16 B2B 118.8(5) . . ?
C17 C16 B2A 120.6(4) . . ?
C15 C16 B2A 120.9(4) . . ?
C16 C17 C12 121.6(3) . . ?
C16 C17 H17 119.2 . . ?
C12 C17 H17 119.2 . . ?
C2 C24 C25 113.1(3) . . ?
C2 C24 H24A 109.0 . . ?
C25 C24 H24A 109.0 . . ?
C2 C24 H24B 109.0 . . ?
C25 C24 H24B 109.0 . . ?
H24A C24 H24B 107.8 . . ?
C24 C25 H25A 109.5 . . ?
C24 C25 H25B 109.5 . . ?
H25A C25 H25B 109.5 . . ?
C24 C25 H25C 109.5 . . ?
H25A C25 H25C 109.5 . . ?
H25B C25 H25C 109.5 . . ?
C3 C26 H26A 109.5 . . ?
C3 C26 H26B 109.5 . . ?
H26A C26 H26B 109.5 . . ?
C3 C26 H26C 109.5 . . ?
H26A C26 H26C 109.5 . . ?
H26B C26 H26C 109.5 . . ?
H26D C26 H26E 109.5 . . ?
H26D C26 H26F 109.5 . . ?
H26E C26 H26F 109.5 . . ?
C8A C7A C6 106.3(5) . . ?
C8A C7A C27A 128.5(6) . . ?
C6 C7A C27A 125.1(6) . . ?
C7A C8A C9A 108.5(5) . . ?
C7A C8A C28A 124.9(6) . . ?
C9A C8A C28A 126.5(6) . . ?
N2 C9A C8A 107.8(5) . . ?
N2 C9A C30 118.4(5) . . ?
C8A C9A C30 133.5(5) . . ?
C7A C27A H27A 109.5 . . ?
C7A C27A H27B 109.5 . . ?
H27A C27A H27B 109.5 . . ?
C7A C27A H27C 109.5 . . ?
H27A C27A H27C 109.5 . . ?
H27B C27A H27C 109.5 . . ?
C29A C28A C8A 112.3(5) . . ?
C29A C28A H28A 109.1 . . ?
C8A C28A H28A 109.1 . . ?
C29A C28A H28B 109.1 . . ?
C8A C28A H28B 109.1 . . ?
H28A C28A H28B 107.9 . . ?
C28A C29A H29A 109.5 . . ?
C28A C29A H29B 109.5 . . ?
H29A C29A H29B 109.5 . . ?
C28A C29A H29C 109.5 . . ?
H29A C29A H29C 109.5 . . ?
H29B C29A H29C 109.5 . . ?
C8B C7B C6 113.6(11) . . ?
C8B C7B C27B 119.3(14) . . ?
C6 C7B C27B 126.8(15) . . ?
C7B C8B C9B 100.6(12) . . ?
C7B C8B C28B 128.6(13) . . ?
C9B C8B C28B 130.7(14) . . ?
N2 C9B C8B 111.9(10) . . ?
N2 C9B C30 119.5(10) . . ?
C8B C9B C30 122.9(12) . . ?
C7B C27B H27D 109.5 . . ?
C7B C27B H27E 109.5 . . ?
H27D C27B H27E 109.5 . . ?
C7B C27B H27F 109.5 . . ?
H27D C27B H27F 109.5 . . ?
H27E C27B H27F 109.5 . . ?
C29B C28B C8B 111.6(14) . . ?
C29B C28B H28C 109.3 . . ?
C8B C28B H28C 109.3 . . ?
C29B C28B H28D 109.3 . . ?
C8B C28B H28D 109.3 . . ?
H28C C28B H28D 108.0 . . ?
C28B C29B H29D 109.5 . . ?
C28B C29B H29E 109.5 . . ?
H29D C29B H29E 109.5 . . ?
C28B C29B H29F 109.5 . . ?
H29D C29B H29F 109.5 . . ?
H29E C29B H29F 109.5 . . ?
C31 C30 C9B 129.2(6) . . ?
C31 C30 C9A 128.8(4) . . ?
C31 C30 H30 115.6 . . ?
C9A C30 H30 115.6 . . ?
C30 C31 C32 125.7(3) . . ?
C30 C31 H31 117.1 . . ?
C32 C31 H31 117.1 . . ?
C37 C32 C33 117.4(3) . . ?
C37 C32 C31 120.1(3) . . ?
C33 C32 C31 122.5(3) . . ?
C34 C33 C32 120.7(3) . . ?
C34 C33 H33 119.6 . . ?
C32 C33 H33 119.6 . . ?
C35 C34 C33 120.2(3) . . ?
C35 C34 H34 119.9 . . ?
C33 C34 H34 119.9 . . ?
C34 C35 C36 120.9(3) . . ?
C34 C35 H35 119.5 . . ?
C36 C35 H35 119.5 . . ?
C37 C36 C35 117.0(3) . . ?
C37 C36 B3B 121.1(6) . . ?
C35 C36 B3B 121.7(7) . . ?
C37 C36 B3A 121.0(6) . . ?
C35 C36 B3A 121.7(6) . . ?
C32 C37 C36 123.7(3) . . ?
C32 C37 H37 118.2 . . ?
C36 C37 H37 118.2 . . ?
C45A C44A H44A 109.5 . . ?
C45A C44A H44B 109.5 . . ?
H44A C44A H44B 109.5 . . ?
C45A C44A H44C 109.5 . . ?
H44A C44A H44C 109.5 . . ?
H44B C44A H44C 109.5 . . ?
N3A C45A C44A 166.3(13) . . ?
C45B C44B H44D 109.5 . . ?
C45B C44B H44E 109.5 . . ?
H44D C44B H44E 109.5 . . ?
C45B C44B H44F 109.5 . . ?
H44D C44B H44F 109.5 . . ?
H44E C44B H44F 109.5 . . ?
N3B C45B C44B 164.0(16) . . ?

loop_
_geom_bond_atom_site_label_1
_geom_bond_atom_site_label_2
_geom_bond_distance
_geom_bond_site_symmetry_2
_geom_bond_publ_flag
F1 B1 1.386(4) . ?
F2 B1 1.405(4) . ?
B2A O1A 1.334(9) . ?
B2A O2A 1.374(11) . ?
B2A C16 1.575(8) . ?
O1A C19A 1.457(6) . ?
O2A C18A 1.458(8) . ?
C18A C21A 1.482(10) . ?
C18A C19A 1.551(8) . ?
C18A C20A 1.555(9) . ?
C19A C23A 1.522(9) . ?
C19A C22A 1.536(13) . ?
C20A H20A 0.9800 . ?
C20A H20B 0.9800 . ?
C20A H20C 0.9800 . ?
C21A H21A 0.9800 . ?
C21A H21B 0.9800 . ?
C21A H21C 0.9800 . ?
C22A H22A 0.9800 . ?
C22A H22B 0.9800 . ?
C22A H22C 0.9800 . ?
C23A H23A 0.9800 . ?
C23A H23B 0.9800 . ?
C23A H23C 0.9800 . ?
B2B O1B 1.337(11) . ?
B2B O2B 1.383(13) . ?
B2B C16 1.559(10) . ?
O1B C19B 1.458(8) . ?
O2B C18B 1.469(11) . ?
C18B C21B 1.475(13) . ?
C18B C20B 1.522(11) . ?
C18B C19B 1.572(12) . ?
C19B C23B 1.526(11) . ?
C19B C22B 1.550(13) . ?
C20B H20D 0.9800 . ?
C20B H20E 0.9800 . ?
C20B H20F 0.9800 . ?
C21B H21D 0.9800 . ?
C21B H21E 0.9800 . ?
C21B H21F 0.9800 . ?
C22B H22D 0.9800 . ?
C22B H22E 0.9800 . ?
C22B H22F 0.9800 . ?
C23B H23D 0.9800 . ?
C23B H23E 0.9800 . ?
C23B H23F 0.9800 . ?
B3A O3A 1.342(12) . ?
B3A O4A 1.45(2) . ?
B3A C36 1.594(10) . ?
O3A C38A 1.472(10) . ?
O4A C39A 1.474(8) . ?
C38A C40A 1.496(12) . ?
C38A C39A 1.538(10) . ?
C38A C41A 1.568(12) . ?
C39A C43A 1.500(13) . ?
C39A C42A 1.538(12) . ?
C40A H40A 0.9800 . ?
C40A H40B 0.9800 . ?
C40A H40C 0.9800 . ?
C41A H41A 0.9800 . ?
C41A H41B 0.9800 . ?
C41A H41C 0.9800 . ?
C42A H42A 0.9800 . ?
C42A H42B 0.9800 . ?
C42A H42C 0.9800 . ?
C43A H43A 0.9800 . ?
C43A H43B 0.9800 . ?
C43A H43C 0.9800 . ?
B3B O3B 1.307(12) . ?
B3B O4B 1.42(2) . ?
B3B C36 1.515(10) . ?
O3B C38B 1.461(10) . ?
O4B C39B 1.459(8) . ?
C38B C40B 1.482(13) . ?
C38B C39B 1.558(11) . ?
C38B C41B 1.573(11) . ?
C39B C43B 1.507(12) . ?
C39B C42B 1.540(11) . ?
C40B H40D 0.9800 . ?
C40B H40E 0.9800 . ?
C40B H40F 0.9800 . ?
C41B H41D 0.9800 . ?
C41B H41E 0.9800 . ?
C41B H41F 0.9800 . ?
C42B H42D 0.9800 . ?
C42B H42E 0.9800 . ?
C42B H42F 0.9800 . ?
C43B H43D 0.9800 . ?
C43B H43E 0.9800 . ?
C43B H43F 0.9800 . ?
B1 N1 1.540(4) . ?
B1 N2 1.556(4) . ?
N1 C1 1.360(4) . ?
N1 C4 1.399(3) . ?
N2 C9A 1.365(6) . ?
N2 C9B 1.375(13) . ?
N2 C6 1.392(4) . ?
C1 C2 1.431(4) . ?
C1 C10 1.456(4) . ?
C2 C3 1.372(4) . ?
C2 C24 1.497(5) . ?
C3 C4 1.406(5) . ?
C3 C26 1.501(4) . ?
C4 C5 1.373(5) . ?
C5 C6 1.377(5) . ?
C5 H5 0.9500 . ?
C6 C7A 1.403(8) . ?
C6 C7B 1.465(14) . ?
C10 C11 1.333(4) . ?
C10 H10 0.9500 . ?
C11 C12 1.467(4) . ?
C11 H11 0.9500 . ?
C12 C13 1.396(4) . ?
C12 C17 1.403(4) . ?
C13 C14 1.379(4) . ?
C13 H13 0.9500 . ?
C14 C15 1.380(4) . ?
C14 H14 0.9500 . ?
C15 C16 1.397(4) . ?
C15 H15 0.9500 . ?
C16 C17 1.391(4) . ?
C17 H17 0.9500 . ?
C24 C25 1.526(5) . ?
C24 H24A 0.9900 . ?
C24 H24B 0.9900 . ?
C25 H25A 0.9800 . ?
C25 H25B 0.9800 . ?
C25 H25C 0.9800 . ?
C26 H26A 0.9800 . ?
C26 H26B 0.9800 . ?
C26 H26C 0.9800 . ?
C26 H26D 0.9800 . ?
C26 H26E 0.9800 . ?
C26 H26F 0.9800 . ?
C7A C8A 1.374(8) . ?
C7A C27A 1.498(7) . ?
C8A C9A 1.436(7) . ?
C8A C28A 1.516(7) . ?
C9A C30 1.471(7) . ?
C27A H27A 0.9800 . ?
C27A H27B 0.9800 . ?
C27A H27C 0.9800 . ?
C28A C29A 1.504(8) . ?
C28A H28A 0.9900 . ?
C28A H28B 0.9900 . ?
C29A H29A 0.9800 . ?
C29A H29B 0.9800 . ?
C29A H29C 0.9800 . ?
C7B C8B 1.401(14) . ?
C7B C27B 1.531(14) . ?
C8B C9B 1.439(13) . ?
C8B C28B 1.541(14) . ?
C9B C30 1.445(13) . ?
C27B H27D 0.9800 . ?
C27B H27E 0.9800 . ?
C27B H27F 0.9800 . ?
C28B C29B 1.504(16) . ?
C28B H28C 0.9900 . ?
C28B H28D 0.9900 . ?
C29B H29D 0.9800 . ?
C29B H29E 0.9800 . ?
C29B H29F 0.9800 . ?
C30 C31 1.309(5) . ?
C30 H30 0.9500 . ?
C31 C32 1.462(5) . ?
C31 H31 0.9500 . ?
C32 C37 1.378(5) . ?
C32 C33 1.390(5) . ?
C33 C34 1.389(5) . ?
C33 H33 0.9500 . ?
C34 C35 1.374(5) . ?
C34 H34 0.9500 . ?
C35 C36 1.396(5) . ?
C35 H35 0.9500 . ?
C36 C37 1.389(5) . ?
C37 H37 0.9500 . ?
C44A C45A 1.499(16) . ?
C44A H44A 0.9800 . ?
C44A H44B 0.9800 . ?
C44A H44C 0.9800 . ?
C45A N3A 1.134(13) . ?
C44B C45B 1.520(18) . ?
C44B H44D 0.9800 . ?
C44B H44E 0.9800 . ?
C44B H44F 0.9800 . ?
C45B N3B 1.143(15) . ?

loop_
_geom_torsion_atom_site_label_1
_geom_torsion_atom_site_label_2
_geom_torsion_atom_site_label_3
_geom_torsion_atom_site_label_4
_geom_torsion
_geom_torsion_site_symmetry_1
_geom_torsion_site_symmetry_2
_geom_torsion_site_symmetry_3
_geom_torsion_site_symmetry_4
_geom_torsion_publ_flag
O2A B2A O1A C19A -9.5(14) . . . . ?
C16 B2A O1A C19A -176.3(10) . . . . ?
O1A B2A O2A C18A 6.6(15) . . . . ?
C16 B2A O2A C18A 174.0(9) . . . . ?
B2A O2A C18A C21A -122.7(10) . . . . ?
B2A O2A C18A C19A -1.1(12) . . . . ?
B2A O2A C18A C20A 120.2(10) . . . . ?
B2A O1A C19A C23A -112.1(9) . . . . ?
B2A O1A C19A C22A 130.0(10) . . . . ?
B2A O1A C19A C18A 8.2(10) . . . . ?
O2A C18A C19A O1A -4.1(8) . . . . ?
C21A C18A C19A O1A 111.2(7) . . . . ?
C20A C18A C19A O1A -121.9(7) . . . . ?
O2A C18A C19A C23A 112.1(8) . . . . ?
C21A C18A C19A C23A -132.6(7) . . . . ?
C20A C18A C19A C23A -5.7(8) . . . . ?
O2A C18A C19A C22A -117.9(9) . . . . ?
C21A C18A C19A C22A -2.7(10) . . . . ?
C20A C18A C19A C22A 124.2(9) . . . . ?
O2B B2B O1B C19B 16.4(19) . . . . ?
C16 B2B O1B C19B -178.8(14) . . . . ?
O1B B2B O2B C18B 4(2) . . . . ?
C16 B2B O2B C18B -161.4(13) . . . . ?
B2B O2B C18B C21B 98.6(14) . . . . ?
B2B O2B C18B C20B -138.8(14) . . . . ?
B2B O2B C18B C19B -20.8(14) . . . . ?
B2B O1B C19B C23B 90.2(13) . . . . ?
B2B O1B C19B C22B -143.7(14) . . . . ?
B2B O1B C19B C18B -27.8(12) . . . . ?
O2B C18B C19B O1B 29.4(9) . . . . ?
C21B C18B C19B O1B -84.4(8) . . . . ?
C20B C18B C19B O1B 145.8(8) . . . . ?
O2B C18B C19B C23B -84.0(9) . . . . ?
C21B C18B C19B C23B 162.2(7) . . . . ?
C20B C18B C19B C23B 32.5(10) . . . . ?
O2B C18B C19B C22B 147.5(11) . . . . ?
C21B C18B C19B C22B 33.7(12) . . . . ?
C20B C18B C19B C22B -96.0(12) . . . . ?
O4A B3A O3A C38A -24(3) . . . . ?
C36 B3A O3A C38A 177(3) . . . . ?
O3A B3A O4A C39A 3(3) . . . . ?
C36 B3A O4A C39A 164(2) . . . . ?
B3A O3A C38A C40A -86(2) . . . . ?
B3A O3A C38A C39A 34(2) . . . . ?
B3A O3A C38A C41A 153(2) . . . . ?
B3A O4A C39A C43A 140(2) . . . . ?
B3A O4A C39A C38A 17(2) . . . . ?
B3A O4A C39A C42A -103(2) . . . . ?
O3A C38A C39A O4A -29.8(9) . . . . ?
C40A C38A C39A O4A 86.1(8) . . . . ?
C41A C38A C39A O4A -145.4(9) . . . . ?
O3A C38A C39A C43A -147.4(11) . . . . ?
C40A C38A C39A C43A -31.5(13) . . . . ?
C41A C38A C39A C43A 97.0(13) . . . . ?
O3A C38A C39A C42A 84.7(9) . . . . ?
C40A C38A C39A C42A -159.5(8) . . . . ?
C41A C38A C39A C42A -31.0(11) . . . . ?
O4B B3B O3B C38B 20(4) . . . . ?
C36 B3B O3B C38B 176(3) . . . . ?
O3B B3B O4B C39B -3(4) . . . . ?
C36 B3B O4B C39B -160(2) . . . . ?
B3B O3B C38B C40B 93(2) . . . . ?
B3B O3B C38B C39B -28(2) . . . . ?
B3B O3B C38B C41B -145(2) . . . . ?
B3B O4B C39B C43B -139(2) . . . . ?
B3B O4B C39B C42B 107(2) . . . . ?
B3B O4B C39B C38B -15(2) . . . . ?
O3B C38B C39B O4B 25.8(8) . . . . ?
C40B C38B C39B O4B -89.1(8) . . . . ?
C41B C38B C39B O4B 140.5(8) . . . . ?
O3B C38B C39B C43B 144.3(11) . . . . ?
C40B C38B C39B C43B 29.4(13) . . . . ?
C41B C38B C39B C43B -101.0(13) . . . . ?
O3B C38B C39B C42B -85.9(8) . . . . ?
C40B C38B C39B C42B 159.2(8) . . . . ?
C41B C38B C39B C42B 28.7(11) . . . . ?
F1 B1 N1 C1 53.6(4) . . . . ?
F2 B1 N1 C1 -66.4(4) . . . . ?
N2 B1 N1 C1 174.3(3) . . . . ?
F1 B1 N1 C4 -127.0(3) . . . . ?
F2 B1 N1 C4 112.9(3) . . . . ?
N2 B1 N1 C4 -6.3(4) . . . . ?
F1 B1 N2 C9A -58.3(6) . . . . ?
F2 B1 N2 C9A 60.4(6) . . . . ?
N1 B1 N2 C9A -179.4(5) . . . . ?
F1 B1 N2 C9B -39.5(11) . . . . ?
F2 B1 N2 C9B 79.2(11) . . . . ?
N1 B1 N2 C9B -160.6(11) . . . . ?
F1 B1 N2 C6 127.5(3) . . . . ?
F2 B1 N2 C6 -113.8(3) . . . . ?
N1 B1 N2 C6 6.4(4) . . . . ?
C4 N1 C1 C2 -0.7(3) . . . . ?
B1 N1 C1 C2 178.7(3) . . . . ?
C4 N1 C1 C10 -178.3(3) . . . . ?
B1 N1 C1 C10 1.1(5) . . . . ?
N1 C1 C2 C3 0.7(4) . . . . ?
C10 C1 C2 C3 178.0(3) . . . . ?
N1 C1 C2 C24 -177.5(3) . . . . ?
C10 C1 C2 C24 -0.2(5) . . . . ?
C1 C2 C3 C4 -0.4(4) . . . . ?
C24 C2 C3 C4 178.0(3) . . . . ?
C1 C2 C3 C26 179.9(3) . . . . ?
C24 C2 C3 C26 -1.7(5) . . . . ?
C1 N1 C4 C5 -177.2(3) . . . . ?
B1 N1 C4 C5 3.4(5) . . . . ?
C1 N1 C4 C3 0.5(3) . . . . ?
B1 N1 C4 C3 -179.0(3) . . . . ?
C2 C3 C4 C5 177.3(3) . . . . ?
C26 C3 C4 C5 -3.0(6) . . . . ?
C2 C3 C4 N1 -0.1(4) . . . . ?
C26 C3 C4 N1 179.7(3) . . . . ?
N1 C4 C5 C6 0.8(5) . . . . ?
C3 C4 C5 C6 -176.3(3) . . . . ?
C4 C5 C6 N2 -0.7(5) . . . . ?
C4 C5 C6 C7A -179.4(9) . . . . ?
C4 C5 C6 C7B 163(2) . . . . ?
C9A N2 C6 C5 -178.6(5) . . . . ?
C9B N2 C6 C5 165.3(10) . . . . ?
B1 N2 C6 C5 -3.4(5) . . . . ?
C9A N2 C6 C7A 0.3(8) . . . . ?
B1 N2 C6 C7A 175.5(7) . . . . ?
C9B N2 C6 C7B -3.2(16) . . . . ?
B1 N2 C6 C7B -171.9(15) . . . . ?
N1 C1 C10 C11 -159.7(3) . . . . ?
C2 C1 C10 C11 23.3(5) . . . . ?
C1 C10 C11 C12 -178.3(3) . . . . ?
C10 C11 C12 C13 167.3(3) . . . . ?
C10 C11 C12 C17 -13.3(5) . . . . ?
C17 C12 C13 C14 1.2(4) . . . . ?
C11 C12 C13 C14 -179.3(3) . . . . ?
C12 C13 C14 C15 -1.4(5) . . . . ?
C13 C14 C15 C16 1.1(5) . . . . ?
C14 C15 C16 C17 -0.7(5) . . . . ?
C14 C15 C16 B2B 169.6(10) . . . . ?
C14 C15 C16 B2A -174.7(7) . . . . ?
O1B B2B C16 C17 161.5(13) . . . . ?
O2B B2B C16 C17 -34(2) . . . . ?
O1B B2B C16 C15 -8(2) . . . . ?
O2B B2B C16 C15 155.8(12) . . . . ?
O1A B2A C16 C17 -167.1(9) . . . . ?
O2A B2A C16 C17 27.2(15) . . . . ?
O1A B2A C16 C15 6.8(16) . . . . ?
O2A B2A C16 C15 -158.9(9) . . . . ?
C15 C16 C17 C12 0.5(4) . . . . ?
B2B C16 C17 C12 -169.4(10) . . . . ?
B2A C16 C17 C12 174.6(7) . . . . ?
C13 C12 C17 C16 -0.8(4) . . . . ?
C11 C12 C17 C16 179.8(3) . . . . ?
C3 C2 C24 C25 78.8(4) . . . . ?
C1 C2 C24 C25 -103.3(4) . . . . ?
C5 C6 C7A C8A 179.7(5) . . . . ?
N2 C6 C7A C8A 0.9(11) . . . . ?
C5 C6 C7A C27A -4.4(18) . . . . ?
N2 C6 C7A C27A 176.8(10) . . . . ?
C6 C7A C8A C9A -1.8(11) . . . . ?
C27A C7A C8A C9A -177.4(12) . . . . ?
C6 C7A C8A C28A 177.8(7) . . . . ?
C27A C7A C8A C28A 2.1(18) . . . . ?
C6 N2 C9A C8A -1.4(6) . . . . ?
B1 N2 C9A C8A -176.4(4) . . . . ?
C6 N2 C9A C30 -175.4(5) . . . . ?
B1 N2 C9A C30 9.6(9) . . . . ?
C7A C8A C9A N2 2.0(9) . . . . ?
C28A C8A C9A N2 -177.6(7) . . . . ?
C7A C8A C9A C30 174.7(9) . . . . ?
C28A C8A C9A C30 -4.8(11) . . . . ?
C7A C8A C28A C29A -89.2(11) . . . . ?
C9A C8A C28A C29A 90.3(9) . . . . ?
C5 C6 C7B C8B -170.6(11) . . . . ?
N2 C6 C7B C8B -5(2) . . . . ?
C5 C6 C7B C27B 16(4) . . . . ?
N2 C6 C7B C27B -178(3) . . . . ?
C6 C7B C8B C9B 10(3) . . . . ?
C27B C7B C8B C9B -176(2) . . . . ?
C6 C7B C8B C28B -172.5(19) . . . . ?
C27B C7B C8B C28B 2(4) . . . . ?
C6 N2 C9B C8B 10.2(16) . . . . ?
B1 N2 C9B C8B 178.7(10) . . . . ?
C6 N2 C9B C30 164.4(12) . . . . ?
B1 N2 C9B C30 -27(2) . . . . ?
C7B C8B C9B N2 -12(2) . . . . ?
C28B C8B C9B N2 170.6(18) . . . . ?
C7B C8B C9B C30 -165.4(19) . . . . ?
C28B C8B C9B C30 17(3) . . . . ?
C7B C8B C28B C29B -111(3) . . . . ?
C9B C8B C28B C29B 66(3) . . . . ?
N2 C9B C30 C31 -171.9(9) . . . . ?
C8B C9B C30 C31 -21(2) . . . . ?
N2 C9A C30 C31 173.9(5) . . . . ?
C8A C9A C30 C31 1.8(10) . . . . ?
C9B C30 C31 C32 -166.8(12) . . . . ?
C9A C30 C31 C32 174.5(5) . . . . ?
C30 C31 C32 C37 -158.8(4) . . . . ?
C30 C31 C32 C33 20.3(6) . . . . ?
C37 C32 C33 C34 1.9(5) . . . . ?
C31 C32 C33 C34 -177.3(4) . . . . ?
C32 C33 C34 C35 -1.0(6) . . . . ?
C33 C34 C35 C36 0.1(6) . . . . ?
C34 C35 C36 C37 -0.1(5) . . . . ?
C34 C35 C36 B3B 176(2) . . . . ?
C34 C35 C36 B3A -174(2) . . . . ?
O3B B3B C36 C37 -176(3) . . . . ?
O4B B3B C36 C37 -21(4) . . . . ?
O3B B3B C36 C35 8(5) . . . . ?
O4B B3B C36 C35 163.3(17) . . . . ?
O3A B3A C36 C37 -162(3) . . . . ?
O4A B3A C36 C37 41(4) . . . . ?
O3A B3A C36 C35 11(5) . . . . ?
O4A B3A C36 C35 -145(2) . . . . ?
C33 C32 C37 C36 -1.9(6) . . . . ?
C31 C32 C37 C36 177.2(3) . . . . ?
C35 C36 C37 C32 1.0(6) . . . . ?
B3B C36 C37 C32 -175(2) . . . . ?
B3A C36 C37 C32 175(2) . . . . ?
